data_2006073
loop_
_publ_author_name
'Blaton, N. M.'
'Bormans, G.'
'Peeters, O. M.'
'Verbruggen, A.'

_publ_section_title
;Epimer B of Tetraphenylarsonium
 (Mercaptoacetylalanylglycylglycinato-<i>N</i>,<i>N</i>',<i>N</i>'',<i>S</i>)oxotechnetate(V)
 (^99^Tc) Chloroform Solvate
;
_journal_issue 4
_journal_name_full 'Acta Crystallographica Section C'
_journal_page_first 449
_journal_page_last 451
_journal_paper_doi 10.1107/S0108270196014874
_journal_volume 53
_journal_year 1997
_chemical_formula_iupac '(C24 H20 As1) [Tc O (C9 H11 N3 O5 S)] , C H Cl3'
_chemical_formula_moiety 'C24 H20 As1 1+, C9 H11 N3 O6 S1 Tc1 1-, C1 H1 Cl3'
_chemical_formula_sum 'C34 H32 As Cl3 N3 O6 S Tc'
_chemical_formula_weight 890.89
_space_group_IT_number 14
_symmetry_cell_setting monoclinic
_symmetry_space_group_name_Hall '-P 2yn'
_symmetry_space_group_name_H-M 'P 1 21/n 1'
_cell_angle_alpha 90.00(0)
_cell_angle_beta 93.87(4)
_cell_angle_gamma 90.00(0)
_cell_formula_units_Z 4
_cell_length_a 9.484(5)
_cell_length_b 10.949(7)
_cell_length_c 35.744(20)
_cell_measurement_reflns_used 24
_cell_measurement_temperature 293(2)
_cell_measurement_theta_max 12
_cell_measurement_theta_min 10
_cell_volume 3703(4)
_computing_cell_refinement DIF4
_computing_data_collection 'DIF4 (Stoe & Cie, 1988a)'
_computing_data_reduction 'REDU4 (Stoe & Cie, 1988b)'
_computing_molecular_graphics 'ZORTEP (Zsolnai & Pritzkow, 1994)'
_computing_publication_material 'PARST (Nardelli, 1983)'
_computing_structure_refinement 'SHELXL93 (Sheldrick, 1993)'
_computing_structure_solution 'SIR92 (Altomare et al., 1994)'
_diffrn_ambient_temperature 293(2)
_diffrn_measurement_device 'Stoe STADI4 four-circle diffractometer'
_diffrn_measurement_method '\w/2\q scan'
_diffrn_radiation_type 'Mo K\a'
_diffrn_radiation_wavelength 0.71073
_diffrn_reflns_av_R_equivalents 0.0580
_diffrn_reflns_limit_h_max 11
_diffrn_reflns_limit_h_min -11
_diffrn_reflns_limit_k_max 13
_diffrn_reflns_limit_k_min 0
_diffrn_reflns_limit_l_max 42
_diffrn_reflns_limit_l_min -42
_diffrn_reflns_number 13660
_diffrn_reflns_reduction_process
;
.....
;
_diffrn_reflns_theta_max 25.00
_diffrn_standards_decay_% 1.2
_diffrn_standards_interval_time 60
_diffrn_standards_number 3
_exptl_absorpt_coefficient_mu 1.595
_exptl_absorpt_correction_T_max 0.938
_exptl_absorpt_correction_T_min 0.711
_exptl_absorpt_correction_type
;
empirical via \y scans (EMPIR; Stoe & Cie, 1988)
;
_exptl_crystal_colour orange
_exptl_crystal_density_diffrn 1.598
_exptl_crystal_density_meas 1.5
_exptl_crystal_density_method 'flotation in aqueous CdCl~2~ solution'
_exptl_crystal_description plate
_exptl_crystal_F_000 1792
_exptl_crystal_size_max 0.76
_exptl_crystal_size_mid 0.16
_exptl_crystal_size_min 0.04
_refine_diff_density_max .78
_refine_diff_density_min -.52
_refine_ls_extinction_coef 0.0000(2)
_refine_ls_extinction_method 'SHELXL93 (Sheldrick, 1993)'
_refine_ls_goodness_of_fit_all 1.006
_refine_ls_goodness_of_fit_obs 1.053
_refine_ls_hydrogen_treatment noref
_refine_ls_matrix_type full
_refine_ls_number_constraints 0
_refine_ls_number_parameters 499
_refine_ls_number_reflns 6452
_refine_ls_number_restraints 63
_refine_ls_R_factor_all .1437
_refine_ls_R_factor_obs .0489
_refine_ls_shift/esd_max 0.007
_refine_ls_shift/esd_mean 0.000
_refine_ls_structure_factor_coef Fsqd
_refine_ls_weighting_details 'w = 1/[\s^2^(Fo^2^) + (0.0632P)^2^]  where P = (Fo^2^ + 2Fc^2^)/3'
_refine_ls_weighting_scheme calc
_refine_ls_wR_factor_all .1935
_refine_ls_wR_factor_obs .1317
_reflns_number_observed 3391
_reflns_number_total 6491
_reflns_observed_criterion '> 2 sigma(I)'
_cod_data_source_file na1260.cif
_cod_data_source_block Y
_cod_depositor_comments
;
The following automatic conversions were performed:
'_symmetry_cell_setting' value 'Monoclinic' changed to 'monoclinic'
according to '/home/saulius/struct/CIF-dictionaries/cif_core.dic'
dictionary named 'cif_core.dic' version 2.4.1 from 2010-06-29.

Automatic conversion script
Id: cif_fix_enum 1527 2010-12-29 10:47:43Z saulius 

The following automatic conversions were performed:

'_symmetry_cell_setting' value 'Monoclinic ' changed to 'monoclinic'
according to /home/saulius/struct/CIF-dictionaries/cif_core.dic
dictionary named 'cif_core.dic' version 2.4.1 from 2010-06-29.

Automatic conversion script
Id: cif_fix_values 1715 2011-07-08 13:25:40Z adriana 

The following automatic conversions were performed:

'_refine_ls_weighting_scheme' value '
w = 1/[\s^2^(Fo^2^) + (0.0632P)^2^] where P = (Fo^2^ + 2Fc^2^)/3' was
changed to 'calc'. New tag '_refine_ls_weighting_details' was
created. The value of the new tag was set to 'w = 1/[\s^2^(Fo^2^) +
(0.0632P)^2^] where P = (Fo^2^ + 2Fc^2^)/3'.

Automatic conversion script
Id: cif_fix_values 3143 2015-03-26 13:38:13Z robertas 
;
_cod_original_cell_volume 3703.(4)
_cod_original_sg_symbol_H-M 'P 21/n'
_cod_original_formula_sum 'C34 H32 As1 Cl3 N3 O6 S1 Tc1'
_cod_database_code 2006073

loop_
_symmetry_equiv_pos_as_xyz
X,Y,Z
-X,-Y,-Z
1/2-X,1/2+Y,1/2-Z
1/2+X,1/2-Y,1/2+Z

loop_
_atom_site_aniso_label
_atom_site_aniso_U_11
_atom_site_aniso_U_12
_atom_site_aniso_U_13
_atom_site_aniso_U_22
_atom_site_aniso_U_23
_atom_site_aniso_U_33
Tc .0370(3) -.0035(3) .0094(2) .0319(3) -.0016(3) .0357(3)
As .0310(4) -.0034(3) .0024(3) .0464(5) -.0011(4) .0352(4)
O .045(3) .003(3) .020(3) .049(3) -.004(3) .072(4)
N1 .048(4) -.002(3) .004(3) .038(4) .003(3) .036(3)
C1 .054(5) -.003(4) .015(4) .046(5) .001(4) .040(4)
O1 .063(4) .002(3) -.009(3) .070(4) .020(3) .052(3)
C2 .059(5) .000(4) .021(4) .041(5) .010(4) .068(6)
S .052(1) -.0070(8) .0053(9) .035(1) .0024(9) .051(1)
N11 .043(3) -.009(3) .000(3) .032(3) .002(3) .033(3)
C11 .047(4) -.004(4) .007(3) .038(4) -.007(3) .029(4)
O11 .055(3) -.020(3) -.001(3) .048(3) .001(3) .051(3)
C12 .047(4) -.008(4) .002(3) .053(4) -.002(3) .028(4)
C13 .106(8) -.032(6) .009(5) .072(6) -.012(5) .045(6)
N21 .045(3) .002(3) .007(3) .029(3) -.002(3) .039(3)
C21 .051(5) -.001(4) .004(4) .038(4) -.004(4) .041(5)
O21 .068(4) -.010(3) -.002(3) .053(3) .008(3) .036(3)
C22 .058(5) -.006(3) .004(4) .031(4) .005(3) .043(5)
C23 .035(4) -.008(3) -.004(3) .046(5) .002(4) .049(5)
C24 .049(4) -.003(4) -.007(3) .040(4) .000(4) .043(4)
O22 .071(4) -.017(3) -.008(3) .055(4) -.030(4) .100(5)
O23 .052(3) -.006(3) .004(3) .048(3) -.008(3) .055(3)
C51 .035(4) -.010(3) -.006(3) .054(5) .006(4) .040(4)
C52 .046(5) -.006(4) -.005(4) .059(6) .013(5) .070(6)
C53 .076(7) -.014(6) -.024(6) .084(7) .044(7) .086(8)
C54 .100(9) -.041(8) -.030(6) .13(1) .032(7) .048(7)
C55 .109(8) -.031(8) -.010(5) .114(9) .002(6) .028(5)
C56 .061(5) -.016(5) .000(4) .087(7) -.004(5) .045(5)
C61 .029(4) -.002(3) .006(3) .048(4) -.003(4) .040(4)
C62 .045(4) .004(4) .004(3) .058(5) .004(4) .036(4)
C63 .043(4) -.004(4) .004(3) .071(6) .005(4) .038(4)
C64 .055(5) -.006(5) .021(4) .080(7) -.019(5) .052(5)
C65 .091(7) -.014(5) .030(6) .055(6) -.019(5) .070(7)
C66 .072(6) -.029(5) .030(4) .059(6) -.018(5) .058(5)
C71 .043(4) -.007(4) .013(3) .050(5) -.012(4) .032(4)
C72 .044(5) -.007(4) .004(4) .048(5) .002(4) .071(6)
C73 .053(5) -.024(4) .020(5) .060(6) -.020(5) .080(7)
C74 .071(7) .005(5) .042(6) .050(5) -.001(5) .085(7)
C75 .065(6) .001(4) .019(5) .049(5) .003(4) .057(6)
C76 .050(5) .001(4) .012(4) .051(5) -.006(4) .048(5)
C81 .028(3) -.002(3) .003(3) .025(4) -.001(3) .057(5)
C82 .043(4) -.007(3) -.001(3) .045(4) .002(3) .033(4)
C83 .039(5) -.019(4) .014(4) .079(6) -.004(4) .050(6)
C84 .036(5) -.009(4) .000(4) .074(6) -.016(5) .075(7)
C85 .037(4) -.003(4) -.014(4) .052(5) .003(4) .071(6)
C86 .039(4) -.003(4) -.004(3) .039(4) .001(4) .046(4)
C .076(6) .006(5) .008(5) .082(7) .011(5) .062(6)
Cl1A .047(7) .01(1) .004(7) .15(2) -.01(1) .10(2)
Cl2A .22(2) .02(2) .07(1) .10(2) .02(1) .07(1)
Cl3A .12(1) -.03(1) .02(1) .08(1) .04(1) .12(2)
Cl1B .12(1) .01(1) .01(1) .17(2) -.06(2) .11(2)
Cl2B .25(2) .03(2) .06(1) .13(2) .02(1) .08(1)
Cl3B .16(2) .02(1) .00(2) .09(1) .00(1) .21(3)
Cl1C .11(1) -.004(9) .00(1) .10(1) -.01(1) .21(3)
Cl2C .20(2) .03(2) .05(1) .22(3) -.01(1) .08(1)
Cl3C .16(2) -.06(2) -.02(1) .16(2) .05(1) .12(2)

loop_
_atom_site_label
_atom_site_fract_x
_atom_site_fract_y
_atom_site_fract_z
_atom_site_U_iso_or_equiv
_atom_site_thermal_displace_type
_atom_site_calc_flag
_atom_site_calc_attached_atom
_atom_site_refinement_flags
_atom_site_type_symbol
Tc .32903(6) .16757(5) .12939(2) .0346(2) aniso . . . Tc
As .89820(7) .65149(7) .14259(2) .0375(3) aniso . . . As
O .4590(5) .0998(5) .1086(2) .054(2) aniso . . . O
N1 .1694(6) .2094(5) .0922(2) .041(2) aniso . . . N
C1 .1411(8) .3224(7) .0782(2) .046(3) aniso . . . C
O1 .0362(6) .3495(5) .0582(2) .063(2) aniso . . . O
C2 .2526(8) .4164(7) .0892(2) .055(3) aniso . . . C
S .3580(2) .3740(2) .13117(6) .0456(6) aniso . . . S
N11 .1811(6) .0544(5) .1445(2) .036(2) aniso . . . N
C11 .0662(7) .0350(6) .1211(2) .038(3) aniso . . . C
O11 -.0288(5) -.0389(5) .1264(2) .052(2) aniso . . . O
C12 .0605(8) .1142(7) .0862(2) .043(3) aniso . . . C
C13 .081(1) .0402(8) .0510(2) .074(4) aniso . . . C
N21 .3683(6) .1604(5) .1859(2) .037(2) aniso . . . N
C21 .3086(8) .0668(7) .2045(2) .043(3) aniso . . . C
O21 .3413(5) .0364(5) .2372(1) .053(2) aniso . . . O
C22 .1941(8) .0010(6) .1812(2) .044(3) aniso . . . C
C23 .4645(7) .2398(6) .2079(2) .044(3) aniso . . . C
C24 .4012(8) .3485(7) .2271(2) .045(3) aniso . . . C
O22 .4733(6) .4317(5) .2390(2) .076(3) aniso . . . O
O23 .2640(5) .3449(5) .2302(2) .052(2) aniso . . . O
C51 .8172(7) .7012(7) .0947(2) .043(3) aniso . . . C
C52 .7165(8) .7927(8) .0913(3) .059(3) aniso . . . C
C53 .663(1) .824(1) .0555(3) .083(4) aniso . . . C
C54 .710(1) .771(1) .0245(3) .094(5) aniso . . . C
C55 .810(1) .678(1) .0281(2) .084(5) aniso . . . C
C56 .8647(9) .6429(9) .0632(2) .064(3) aniso . . . C
C61 .7985(7) .7187(7) .1824(2) .039(2) aniso . . . C
C62 .7283(7) .6449(7) .2064(2) .046(3) aniso . . . C
C63 .6521(8) .6941(8) .2337(2) .050(3) aniso . . . C
C64 .6426(8) .8184(9) .2372(2) .062(3) aniso . . . C
C65 .711(1) .8937(8) .2139(3) .071(4) aniso . . . C
C66 .7901(9) .8433(8) .1867(2) .062(4) aniso . . . C
C71 .8804(7) .4779(7) .1452(2) .041(2) aniso . . . C
C72 .7557(8) .4248(7) .1302(2) .054(3) aniso . . . C
C73 .7394(9) .2994(8) .1348(3) .063(4) aniso . . . C
C74 .840(1) .2297(8) .1532(3) .067(4) aniso . . . C
C75 .9630(9) .2832(8) .1688(3) .056(3) aniso . . . C
C76 .9834(8) .4075(7) .1643(2) .049(3) aniso . . . C
C81 1.0949(7) .6892(6) .1481(2) .037(2) aniso . . . C
C82 1.1651(7) .7340(6) .1185(2) .041(3) aniso . . . C
C83 1.3104(8) .7485(8) .1225(2) .056(3) aniso . . . C
C84 1.3823(8) .7234(8) .1559(3) .062(3) aniso . . . C
C85 1.3128(7) .6799(7) .1856(3) .054(3) aniso . . . C
C86 1.1689(7) .6643(7) .1817(2) .042(2) aniso . . . C
C .7333(9) .2964(7) .0240(2) .073(4) aniso . . . C
Cl1A .587(2) .386(3) .0340(9) .099(8) aniso . . . Cl
Cl2A .764(5) .318(3) -.0227(7) .13(1) aniso . . . Cl
Cl3A .692(4) .144(2) .031(1) .107(8) aniso . . . Cl
Cl1B .585(3) .361(3) .042(1) .13(1) aniso . . . Cl
Cl2B .758(7) .358(3) -.0197(9) .15(1) aniso . . . Cl
Cl3B .702(4) .139(1) .018(1) .15(1) aniso . . . Cl
Cl1C .606(3) .413(2) .0231(9) .14(1) aniso . . . Cl
Cl2C .784(5) .275(3) -.0211(7) .16(1) aniso . . . Cl
Cl3C .657(4) .164(2) .040(1) .15(1) aniso . . . Cl
H2A .2072(8) .4942(7) .0933(2) .072 iso calc C2 R H
H2B .3140(8) .4266(7) .0688(2) .072 iso calc C2 R H
H12 -.0322(8) .1539(7) .0834(2) .055 iso calc C12 R H
H13A .011(4) -.023(3) .0486(9) .097 iso calc C13 R H
H13B .173(2) .004(4) .0527(7) .097 iso calc C13 R H
H13C .072(6) .093(1) .0295(3) .097 iso calc C13 R H
H22A .2177(8) -.0849(6) .1794(2) .057 iso calc C22 R H
H22B .1051(8) .0077(6) .1929(2) .057 iso calc C22 R H
H23A .5340(7) .2703(6) .1915(2) .057 iso calc C23 R H
H23B .5146(7) .1904(6) .2270(2) .057 iso calc C23 R H
H23 .237(2) .2736(6) .230(2) .067 iso calc O23 R H
H52 .6858(8) .8320(8) .1123(3) .077 iso calc C52 R H
H53 .593(1) .883(1) .0527(3) .109 iso calc C53 R H
H54 .675(1) .796(1) .0008(3) .122 iso calc C54 R H
H55 .840(1) .640(1) .0068(2) .110 iso calc C55 R H
H56 .9321(9) .5812(9) .0658(2) .084 iso calc C56 R H
H62 .7330(7) .5605(7) .2038(2) .060 iso calc C62 R H
H63 .6067(8) .6434(8) .2500(2) .066 iso calc C63 R H
H64 .5892(8) .8518(9) .2555(2) .080 iso calc C64 R H
H65 .704(1) .9780(8) .2164(3) .093 iso calc C65 R H
H66 .8381(9) .8943(8) .1710(2) .081 iso calc C66 R H
H72 .6858(8) .4715(7) .1176(2) .071 iso calc C72 R H
H73 .6569(9) .2622(8) .1250(3) .082 iso calc C73 R H
H74 .827(1) .1459(8) .1554(3) .087 iso calc C74 R H
H75 1.0308(9) .2362(8) .1822(3) .073 iso calc C75 R H
H76 1.0666(8) .4439(7) .1741(2) .064 iso calc C76 R H
H82 1.1154(7) .7544(6) .0960(2) .053 iso calc C82 R H
H83 1.3591(8) .7754(8) .1023(2) .072 iso calc C83 R H
H84 1.4794(8) .7359(8) .1586(3) .080 iso calc C84 R H
H85 1.3626(7) .6612(7) .2082(3) .070 iso calc C85 R H
H86 1.1210(7) .6366(7) .2019(2) .055 iso calc C86 R H

loop_
_atom_type_symbol
_atom_type_scat_dispersion_real
_atom_type_scat_dispersion_imag
_atom_type_scat_source
C .0033 .0016 'IT.4  Tab.2.2B 2.3.1'
H .0000 .0000 'IT.4  Tab.2.2B 2.3.1'
As .0000 .0000 'IT.4  Tab.2.2B 2.3.1'
Cl .0000 .0000 'IT.4  Tab.2.2B 2.3.1'
N .0061 .0033 'IT.4  Tab.2.2B 2.3.1'
O .0106 .0060 'IT.4  Tab.2.2B 2.3.1'
S .1246 .1234 'IT.4  Tab.2.2B 2.3.1'
Tc .1246 .1234 'IT.4  Tab.2.2B 2.3.1'

loop_
_geom_angle_atom_site_label_1
_geom_angle_atom_site_label_2
_geom_angle_atom_site_label_3
_geom_angle
_geom_angle_publ_flag
N11 Tc N21 77.9(2) yes
S Tc N21 89.8(2) yes
S Tc N11 134.6(2) yes
N1 Tc N21 138.6(3) yes
N1 Tc N11 78.8(3) yes
N1 Tc S 82.9(2) yes
O Tc N21 109.7(3) yes
O Tc N11 113.9(3) yes
O Tc S 111.4(2) yes
O Tc N1 110.9(3) yes
C71 As C81 107.4(3) no
C61 As C81 111.7(3) no
C61 As C71 107.3(3) no
C51 As C81 111.2(3) no
C51 As C71 107.2(3) no
C51 As C61 111.7(3) no
Tc N1 C12 115.3(4) yes
Tc N1 C1 125.2(5) yes
C1 N1 C12 118.3(6) yes
N1 C1 C2 114.2(7) yes
N1 C1 O1 124.8(7) yes
O1 C1 C2 121.0(7) yes
C1 C2 H2B 109.1 no
C1 C2 H2A 109.1 no
C1 C2 S 112.3(6) yes
H2A C2 H2B 107.9 no
S C2 H2B 109.1 no
S C2 H2A 109.1 no
Tc S C2 99.9(3) yes
Tc N11 C22 119.1(5) yes
Tc N11 C11 119.3(5) yes
C11 N11 C22 121.4(6) yes
N11 C11 C12 113.8(6) yes
N11 C11 O11 125.2(6) yes
O11 C11 C12 121.0(6) yes
N1 C12 C11 107.4(6) yes
C11 C12 H12 108.5 no
C11 C12 C13 112.1(6) yes
N1 C12 H12 108.5 no
N1 C12 C13 111.8(6) yes
C13 C12 H12 108.5 no
C12 C13 H13C 109.5 no
C12 C13 H13B 109.5 no
C12 C13 H13A 109.5 no
H13B C13 H13C 109.5 no
H13A C13 H13C 109.5 no
H13A C13 H13B 109.5 no
Tc N21 C23 125.5(4) yes
Tc N21 C21 117.3(5) yes
C21 N21 C23 116.9(6) yes
N21 C21 C22 113.3(6) yes
N21 C21 O21 125.3(7) yes
O21 C21 C22 121.4(7) yes
N11 C22 C21 109.0(6) yes
C21 C22 H22B 109.9 no
C21 C22 H22A 109.9 no
N11 C22 H22B 109.9 no
N11 C22 H22A 109.9 no
H22A C22 H22B 108.3 no
N21 C23 H23B 107.9 no
N21 C23 H23A 108.0 no
N21 C23 C24 117.4(6) yes
H23A C23 H23B 107.2 no
C24 C23 H23B 107.9 no
C24 C23 H23A 107.9 no
C23 C24 O23 116.1(6) yes
C23 C24 O22 121.5(7) yes
O22 C24 O23 122.4(7) yes
C24 O23 H23 109.5 no
As C51 C56 117.4(6) no
As C51 C52 121.3(6) no
C52 C51 C56 121.3(7) no
C51 C52 H52 121.1 no
C51 C52 C53 117.8(8) no
C53 C52 H52 121.1 no
C52 C53 H53 119.0 no
C52 C53 C54 122.0(10) no
C54 C53 H53 119.0 no
C53 C54 H54 120.1 no
C53 C54 C55 120.0(10) no
C55 C54 H54 120.1 no
C54 C55 H55 119.9 no
C54 C55 C56 120.0(10) no
C56 C55 H55 119.9 no
C51 C56 C55 118.8(9) no
C55 C56 H56 120.6 no
C51 C56 H56 120.6 no
As C61 C66 120.0(6) no
As C61 C62 121.3(6) no
C62 C61 C66 118.6(7) no
C61 C62 H62 119.6 no
C61 C62 C63 120.9(8) no
C63 C62 H62 119.6 no
C62 C63 H63 120.1 no
C62 C63 C64 119.8(7) no
C64 C63 H63 120.1 no
C63 C64 H64 119.7 no
C63 C64 C65 120.6(8) no
C65 C64 H64 119.7 no
C64 C65 H65 120.3 no
C64 C65 C66 119.4(9) no
C66 C65 H65 120.3 no
C61 C66 C65 120.7(8) no
C65 C66 H66 119.7 no
C61 C66 H66 119.7 no
As C71 C76 121.0(6) no
As C71 C72 118.1(6) no
C72 C71 C76 120.6(7) no
C71 C72 H72 121.2 no
C71 C72 C73 117.7(8) no
C73 C72 H72 121.2 no
C72 C73 H73 119.0 no
C72 C73 C74 122.0(8) no
C74 C73 H73 119.0 no
C73 C74 H74 119.9 no
C73 C74 C75 120.2(9) no
C75 C74 H74 119.9 no
C74 C75 H75 120.4 no
C74 C75 C76 119.2(8) no
C76 C75 H75 120.4 no
C71 C76 C75 120.3(8) no
C75 C76 H76 119.9 no
C71 C76 H76 119.9 no
As C81 C86 119.0(5) no
As C81 C82 121.2(5) no
C82 C81 C86 119.7(6) no
C81 C82 H82 120.3 no
C81 C82 C83 119.3(7) no
C83 C82 H82 120.3 no
C82 C83 H83 119.9 no
C82 C83 C84 120.2(8) no
C84 C83 H83 119.9 no
C83 C84 H84 119.7 no
C83 C84 C85 120.7(8) no
C85 C84 H84 119.7 no
C84 C85 H85 120.4 no
C84 C85 C86 119.3(8) no
C86 C85 H85 120.4 no
C81 C86 C85 120.7(7) no
C85 C86 H86 119.7 no
C81 C86 H86 119.7 no
Cl2C C Cl3C 111.0(10) no
Cl1C C Cl3C 108.0(10) no
Cl1C C Cl2C 108.0(10) no
Cl2B C Cl3B 108.0(10) no
Cl1B C Cl3B 108.0(10) no
Cl1B C Cl2B 109(2) no
Cl2A C Cl3A 109.0(10) no
Cl1A C Cl3A 108.0(10) no
Cl1A C Cl2A 108(2) no

loop_
_geom_bond_atom_site_label_1
_geom_bond_atom_site_label_2
_geom_bond_distance
_geom_bond_publ_flag
Tc O 1.657(5) yes
Tc N1 2.000(6) yes
Tc S 2.278(2) yes
Tc N11 1.974(6) yes
Tc N21 2.031(6) yes
As C51 1.909(7) no
As C61 1.910(7) no
As C71 1.911(8) no
As C81 1.908(6) no
N1 C1 1.35(1) yes
N1 C12 1.473(9) yes
C1 O1 1.223(9) yes
C1 C2 1.51(1) yes
C2 S 1.806(8) yes
C2 H2A .970 no
C2 H2B .970 no
N11 C11 1.345(9) yes
N11 C22 1.434(9) yes
C11 O11 1.235(9) yes
C11 C12 1.52(1) yes
C12 C13 1.52(1) yes
C12 H12 .980 no
C13 H13A .960 no
C13 H13B .960 no
C13 H13C .960 no
N21 C21 1.365(9) yes
N21 C23 1.452(9) yes
C21 O21 1.233(9) yes
C21 C22 1.51(1) yes
C22 H22A .970 no
C22 H22B .970 no
C23 C24 1.52(1) yes
C23 H23A .970 no
C23 H23B .970 no
C24 O22 1.201(9) yes
C24 O23 1.314(9) yes
O23 H23 .820 no
C51 C52 1.38(1) no
C51 C56 1.39(1) no
C52 C53 1.39(1) no
C52 H52 .930 no
C53 C54 1.35(2) no
C53 H53 .930 no
C54 C55 1.39(2) no
C54 H54 .930 no
C55 C56 1.38(1) no
C55 H55 .930 no
C56 H56 .930 no
C61 C62 1.38(1) no
C61 C66 1.38(1) no
C62 C63 1.37(1) no
C62 H62 .930 no
C63 C64 1.37(1) no
C63 H63 .930 no
C64 C65 1.36(1) no
C64 H64 .930 no
C65 C66 1.38(1) no
C65 H65 .930 no
C66 H66 .930 no
C71 C72 1.39(1) no
C71 C76 1.39(1) no
C72 C73 1.39(1) no
C72 H72 .930 no
C73 C74 1.36(1) no
C73 H73 .930 no
C74 C75 1.39(1) no
C74 H74 .930 no
C75 C76 1.39(1) no
C75 H75 .930 no
C76 H76 .930 no
C81 C82 1.38(1) no
C81 C86 1.38(1) no
C82 C83 1.38(1) no
C82 H82 .930 no
C83 C84 1.36(1) no
C83 H83 .930 no
C84 C85 1.37(1) no
C84 H84 .930 no
C85 C86 1.37(1) no
C85 H85 .930 no
C86 H86 .930 no
C Cl1A 1.76(3) no
C Cl2A 1.73(3) no
C Cl3A 1.74(2) no
C Cl1B 1.73(3) no
C Cl2B 1.73(3) no
C Cl3B 1.76(2) no
C Cl1C 1.76(3) no
C Cl2C 1.73(3) no
C Cl3C 1.73(3) no

loop_
_geom_torsion_atom_site_label_1
_geom_torsion_atom_site_label_2
_geom_torsion_atom_site_label_3
_geom_torsion_atom_site_label_4
_geom_torsion
_geom_torsion_publ_flag
N11 Tc N21 C21 16.3(5) yes
S Tc N21 C21 152.3(5) no
N1 Tc N21 C21 73.3(6) no
O Tc N21 C21 -95.0(5) yes
N11 Tc N21 C23 -169.6(6) no
S Tc N21 C23 -33.6(5) yes
N1 Tc N21 C23 -112.6(6) no
O Tc N21 C23 79.1(6) yes
S Tc N11 C11 82.7(6) no
N1 Tc N11 C11 14.6(5) yes
O Tc N11 C11 -93.5(6) yes
S Tc N11 C22 -93.2(5) no
N1 Tc N11 C22 -161.2(5) no
O Tc N11 C22 90.7(6) yes
N21 Tc S C2 -154.7(3) no
N11 Tc S C2 -82.1(4) no
N1 Tc S C2 -15.6(3) no
O Tc S C2 94.2(3) yes
O Tc N1 C1 -103.1(6) yes
O Tc N1 C12 90.1(5) yes
S Tc N1 C12 -159.7(5) no
S Tc N1 C1 7.1(6) yes
N11 Tc N1 C12 -21.4(5) no
N11 Tc N1 C1 145.4(6) no
N21 Tc N1 C12 -78.1(6) no
N21 Tc N1 C1 88.7(7) no
N21 Tc N11 C22 -15.7(5) no
N21 Tc N11 C11 160.2(6) no
C71 As C81 C82 110.5(6) no
C61 As C81 C82 -132.1(6) no
C51 As C81 C82 -6.5(7) no
C71 As C81 C86 -65.7(6) no
C61 As C81 C86 51.7(7) no
C51 As C81 C86 177.3(6) no
C61 As C71 C72 80.3(7) no
C51 As C71 C72 -39.9(7) no
C61 As C71 C76 -94.4(7) no
C51 As C71 C76 145.5(6) no
C51 As C61 C62 116.1(6) no
C51 As C61 C66 -60.9(7) no
C61 As C51 C56 -169.6(6) no
C61 As C51 C52 11.2(8) no
C71 As C51 C56 -52.3(7) no
C71 As C51 C52 128.5(7) no
C81 As C51 C56 64.8(7) no
C81 As C51 C52 -114.4(7) no
C71 As C61 C66 -178.1(6) no
C71 As C61 C62 -1.2(7) no
C81 As C61 C66 64.5(7) no
C81 As C61 C62 -118.6(6) no
C81 As C71 C76 25.9(7) no
C81 As C71 C72 -159.5(6) no
Tc N1 C12 C13 -99.4(6) no
Tc N1 C12 H12 141.0 no
Tc N1 C12 C11 24.0(7) no
Tc N1 C1 O1 -172.9(6) no
Tc N1 C1 C2 7.6(9) no
C1 N1 C12 C13 92.8(8) no
C1 N1 C12 H12 -26.8 no
C1 N1 C12 C11 -143.9(6) no
C12 N1 C1 C2 174.0(6) no
C12 N1 C1 O1 -5.0(10) no
N1 C1 C2 S -22.3(9) yes
N1 C1 C2 H2A -143.4 no
N1 C1 C2 H2B 98.9 no
O1 C1 C2 S 158.2(6) no
O1 C1 C2 H2A 37.0 no
O1 C1 C2 H2B -80.6 no
C1 C2 S Tc 24.2(6) no
H2A C2 S Tc 145.3 no
H2B C2 S Tc -97.0 no
Tc N11 C22 H22A -108.0 no
Tc N11 C22 H22B 132.9 no
Tc N11 C22 C21 12.5(8) no
Tc N11 C11 O11 175.4(6) no
Tc N11 C11 C12 -4.9(8) no
C11 N11 C22 H22A 76.3 no
C11 N11 C22 H22B -42.8 no
C11 N11 C22 C21 -163.3(6) no
C22 N11 C11 C12 170.9(6) no
C22 N11 C11 O11 -8.0(10) no
N11 C11 C12 N1 -12.1(8) yes
O11 C11 C12 N1 167.6(6) yes
N11 C11 C12 C13 111.0(7) no
N11 C11 C12 H12 -129.2 no
O11 C11 C12 C13 -69.2(9) no
O11 C11 C12 H12 50.5 no
C11 C12 C13 H13A 57.0 no
N1 C12 C13 H13A 177.6 no
C11 C12 C13 H13B -63.0 no
N1 C12 C13 H13B 57.6 no
C11 C12 C13 H13C 176.9 no
N1 C12 C13 H13C -62.4 no
H12 C12 C13 H13C 57.2 no
H12 C12 C13 H13B 177.2 no
H12 C12 C13 H13A -62.8 no
Tc N21 C23 C24 98.0(7) no
Tc N21 C23 H23A -24.2 no
Tc N21 C23 H23B -139.8 no
Tc N21 C21 O21 166.3(6) no
Tc N21 C21 C22 -14.1(8) no
C21 N21 C23 C24 -87.9(8) no
C21 N21 C23 H23A 149.9 no
C21 N21 C23 H23B 34.3 no
C23 N21 C21 C22 171.2(6) no
C23 N21 C21 O21 -7.0(10) no
N21 C21 C22 N11 1.4(9) yes
O21 C21 C22 N11 -179.0(7) no
N21 C21 C22 H22A 121.9 no
N21 C21 C22 H22B -119.1 no
O21 C21 C22 H22A -58.5 no
O21 C21 C22 H22B 60.6 no
N21 C23 C24 O22 -164.2(7) no
N21 C23 C24 O23 17.0(10) yes
H23A C23 C24 O23 138.8 no
H23A C23 C24 O22 -42.0 no
H23B C23 C24 O23 -105.6 no
H23B C23 C24 O22 73.6 no
C23 C24 O23 H23 24.5 no
O22 C24 O23 H23 -154.7 no
As C51 C56 H56 1.2 no
As C51 C56 C55 -178.8(7) no
As C51 C52 C53 179.8(7) no
As C51 C52 H52 -.2 no
C52 C51 C56 H56 -179.7 no
C52 C51 C56 C55 .0(10) no
C56 C51 C52 H52 -179.3 no
C56 C51 C52 C53 1.0(10) no
C51 C52 C53 C54 -1(2) no
C51 C52 C53 H53 177.7 no
H52 C52 C53 H53 -2.3 no
H52 C52 C53 C54 177.7 no
C52 C53 C54 C55 3(2) no
C52 C53 C54 H54 -177.1 no
H53 C53 C54 H54 2.9 no
H53 C53 C54 C55 -177.1 no
C53 C54 C55 C56 -1(2) no
C53 C54 C55 H55 178.3 no
H54 C54 C55 H55 -1.8 no
H54 C54 C55 C56 178.2 no
C54 C55 C56 C51 0(2) no
C54 C55 C56 H56 -179.8 no
H55 C55 C56 C51 -179.8 no
H55 C55 C56 H56 .2 no
As C61 C66 H66 -4.1 no
As C61 C66 C65 175.9(7) no
As C61 C62 C63 -177.0(6) no
As C61 C62 H62 3.0 no
C62 C61 C66 H66 178.9 no
C62 C61 C66 C65 .0(10) no
C66 C61 C62 H62 179.9 no
C66 C61 C62 C63 .0(10) no
C61 C62 C63 C64 1.0(10) no
C61 C62 C63 H63 -178.8 no
H62 C62 C63 H63 1.2 no
H62 C62 C63 C64 -178.8 no
C62 C63 C64 C65 .0(10) no
C62 C63 C64 H64 178.8 no
H63 C63 C64 H64 -1.2 no
H63 C63 C64 C65 178.8 no
C63 C64 C65 C66 .0(10) no
C63 C64 C65 H65 -179.9 no
H64 C64 C65 H65 .1 no
H64 C64 C65 C66 -179.9 no
C64 C65 C66 C61 1.0(10) no
C64 C65 C66 H66 -178.9 no
H65 C65 C66 C61 -178.9 no
H65 C65 C66 H66 1.1 no
As C71 C76 H76 -5.9 no
As C71 C76 C75 174.1(6) no
As C71 C72 C73 -175.2(6) no
As C71 C72 H72 4.8 no
C72 C71 C76 H76 179.6 no
C72 C71 C76 C75 .0(10) no
C76 C71 C72 H72 179.5 no
C76 C71 C72 C73 .0(10) no
C71 C72 C73 C74 .0(10) no
C71 C72 C73 H73 -179.9 no
H72 C72 C73 H73 .1 no
H72 C72 C73 C74 -179.9 no
C72 C73 C74 C75 1.0(10) no
C72 C73 C74 H74 -178.7 no
H73 C73 C74 H74 1.3 no
H73 C73 C74 C75 -178.7 no
C73 C74 C75 C76 -1.0(10) no
C73 C74 C75 H75 177.8 no
H74 C74 C75 H75 -2.2 no
H74 C74 C75 C76 177.8 no
C74 C75 C76 C71 2.0(10) no
C74 C75 C76 H76 -178.3 no
H75 C75 C76 C71 -178.3 no
H75 C75 C76 H76 1.7 no
As C81 C86 H86 -5.8 no
As C81 C86 C85 174.2(6) no
As C81 C82 C83 -173.5(6) no
As C81 C82 H82 6.5 no
C82 C81 C86 H86 177.9 no
C82 C81 C86 C85 -1.0(10) no
C86 C81 C82 H82 -177.3 no
C86 C81 C82 C83 3.0(10) no
C81 C82 C83 C84 -2.0(10) no
C81 C82 C83 H83 177.3 no
H82 C82 C83 H83 -2.7 no
H82 C82 C83 C84 177.3 no
C82 C83 C84 C85 2.0(10) no
C82 C83 C84 H84 -177.9 no
H83 C83 C84 H84 2.1 no
H83 C83 C84 C85 -177.9 no
C83 C84 C85 C86 .0(10) no
C83 C84 C85 H85 178.6 no
H84 C84 C85 H85 -1.5 no
H84 C84 C85 C86 178.6 no
C84 C85 C86 C81 1.0(10) no
C84 C85 C86 H86 -178.6 no
H85 C85 C86 C81 -178.6 no
H85 C85 C86 H86 1.5 no
